data_7707358
loop_
_publ_author_name
'Wang, Kuiyuan'
'Prior, Timothy J.'
'Hughes, David L.'
'Arbaoui, Abdessamad'
'Redshaw, Carl'

_publ_section_title
;
 Coordination chemistry of [2 + 2] Schiff-base macrocycles derived from
 the dianilines
 [(2-NH<sub>2</sub>C<sub>6</sub>H<sub>4</sub>)<sub>2</sub>X] (X =
 CH<sub>2</sub>CH<sub>2</sub>, O): structural studies and ROP capability
 towards cyclic esters.
;
_journal_issue 23
_journal_name_full 'Dalton transactions (Cambridge, England : 2003)'
_journal_page_first 8057
_journal_page_last 8069
_journal_paper_doi 10.1039/d1dt00711d
_journal_volume 50
_journal_year 2021
_chemical_formula_moiety '2(C52 H52 Br Fe N4 O2), C2 H3 N, Br6 Fe2 O'
_chemical_formula_sum 'C106 H107 Br8 Fe4 N9 O5'
_chemical_formula_weight 2449.68
_space_group_crystal_system triclinic
_space_group_IT_number 2
_space_group_name_Hall '-P 1'
_space_group_name_H-M_alt 'P -1'
_atom_sites_solution_hydrogens geom
_atom_sites_solution_primary dual
_audit_creation_date 2021-04-28
_audit_creation_method
;
Olex2 1.3
(compiled 2020.11.12 svn.r5f609507 for OlexSys, GUI svn.r6257)
;
_audit_update_record
;
2021-04-29 deposited with the CCDC.	2021-05-04 downloaded from the CCDC.
;
_cell_angle_alpha 67.263(5)
_cell_angle_beta 88.642(4)
_cell_angle_gamma 81.638(4)
_cell_formula_units_Z 1
_cell_length_a 13.6454(5)
_cell_length_b 13.9070(7)
_cell_length_c 15.6432(8)
_cell_measurement_reflns_used 20939
_cell_measurement_temperature 100(2)
_cell_measurement_theta_max 2.114
_cell_measurement_theta_min 27.504
_cell_volume 2707.0(2)
_computing_cell_refinement 'CrystalClear-SM Expert 3.1 b27 (Rigaku, 2013)'
_computing_data_collection 'CrystalClear-SM Expert 3.1 b27 (Rigaku, 2013)'
_computing_data_reduction 'CrystalClear-SM Expert 3.1 b27 (Rigaku, 2013)'
_computing_molecular_graphics 'Olex2 1.3 (Dolomanov et al., 2009)'
_computing_publication_material 'Olex2 1.3 (Dolomanov et al., 2009)'
_computing_structure_refinement 'SHELXL 2018/3 (Sheldrick, 2015)'
_computing_structure_solution 'SHELXT  (Sheldrick, 2015)'
_diffrn_ambient_temperature 100(2)
_diffrn_detector 'CCD area detector'
_diffrn_detector_area_resol_mean 28.5714
_diffrn_detector_type 'Rigaku HG Saturn724+ (2x2 bin mode)'
_diffrn_measured_fraction_theta_full 0.997
_diffrn_measured_fraction_theta_max 0.993
_diffrn_measurement_device 'four-circle \k goniometer'
_diffrn_measurement_device_type
'Rigaku FRE+ equipped with VHF Varimax confocal mirrors and an AFC10 goniometer and HG Saturn 724+ detector'
_diffrn_measurement_method 'profile data from \w-scans'
_diffrn_measurement_specimen_support 'MiTeGen MicroLoop'
_diffrn_radiation_collimation 0.2
_diffrn_radiation_monochromator 'Confocal mirrors, VHF Varimax'
_diffrn_radiation_probe x-ray
_diffrn_radiation_type 'Mo K\a'
_diffrn_radiation_wavelength 0.71073
_diffrn_radiation_xray_symbol K-L~3~
_diffrn_reflns_av_unetI/netI 0.0583
_diffrn_reflns_Laue_measured_fraction_full 0.997
_diffrn_reflns_Laue_measured_fraction_max 0.993
_diffrn_reflns_limit_h_max 17
_diffrn_reflns_limit_h_min -17
_diffrn_reflns_limit_k_max 18
_diffrn_reflns_limit_k_min -16
_diffrn_reflns_limit_l_max 20
_diffrn_reflns_limit_l_min 0
_diffrn_reflns_number 12337
_diffrn_reflns_point_group_measured_fraction_full 0.997
_diffrn_reflns_point_group_measured_fraction_max 0.993
_diffrn_reflns_theta_full 25.242
_diffrn_reflns_theta_max 27.485
_diffrn_reflns_theta_min 3.156
_diffrn_source 'Rotating Anode'
_diffrn_source_current 55.0
_diffrn_source_power 2.475
_diffrn_source_target Mo
_diffrn_source_type 'Rigaku FRE+'
_diffrn_source_voltage 45.0
_exptl_absorpt_coefficient_mu 3.531
_exptl_absorpt_correction_T_max 1.000
_exptl_absorpt_correction_T_min 0.5920
_exptl_absorpt_correction_type empirical
_exptl_absorpt_process_details
;
CrysAlisPro 1.171.38.41 (Rigaku Oxford Diffraction, 2015)
Empirical absorption correction using spherical harmonics,
 implemented in SCALE3 ABSPACK scaling algorithm.
;
_exptl_crystal_colour brown
_exptl_crystal_colour_primary brown
_exptl_crystal_density_diffrn 1.503
_exptl_crystal_description needle
_exptl_crystal_F_000 1230
_exptl_crystal_size_max 0.3
_exptl_crystal_size_mid 0.015
_exptl_crystal_size_min 0.01
_refine_diff_density_max 1.531
_refine_diff_density_min -0.804
_refine_diff_density_rms 0.131
_refine_ls_extinction_method none
_refine_ls_goodness_of_fit_ref 1.049
_refine_ls_hydrogen_treatment constr
_refine_ls_matrix_type full
_refine_ls_number_parameters 604
_refine_ls_number_reflns 12337
_refine_ls_number_restraints 6
_refine_ls_restrained_S_all 1.050
_refine_ls_R_factor_all 0.0965
_refine_ls_R_factor_gt 0.0605
_refine_ls_shift/su_max 0.001
_refine_ls_shift/su_mean 0.000
_refine_ls_structure_factor_coef Fsqd
_refine_ls_weighting_details 'w=1/[\s^2^(Fo^2^)+(0.0697P)^2^+8.1221P] where P=(Fo^2^+2Fc^2^)/3'
_refine_ls_weighting_scheme calc
_refine_ls_wR_factor_gt 0.1483
_refine_ls_wR_factor_ref 0.1638
_reflns_Friedel_coverage 0.000
_reflns_number_gt 8627
_reflns_number_total 12337
_reflns_threshold_expression 'I > 2\s(I)'
_cod_data_source_file d1dt00711d2.cif
_cod_data_source_block FeROP2
_cod_depositor_comments 'Adding full bibliography for 7707347--7707359.cif.'
_cod_database_code 7707358
_shelx_shelxl_version_number 2018/3
_shelx_space_group_comment
;
The symmetry employed for this shelxl refinement is uniquely defined
by the following loop, which should always be used as a source of
symmetry information in preference to the above space-group names.
They are only intended as comments.
;
_shelx_estimated_absorpt_t_max 0.966
_shelx_estimated_absorpt_t_min 0.417
_olex2_refinement_description
;
1. Twinned data refinement
 Scales: 0.840(5)
 0.160(5)
2. Fixed Uiso
 At 1.2 times of:
  All C(H) groups, All C(H,H) groups, All N(H) groups
 At 1.5 times of:
  All C(H,H,H) groups
3. Restrained distances
 Fe2-Br2A \\sim Fe2-Br2B \\sim Fe2-Br4A \\sim Fe2-Br4B
 with sigma of 0.02
4. Uiso/Uaniso restraints and constraints
Uanis(Br2A) = Uanis(Br2B)
Uanis(Br4A) = Uanis(Br4B)
5. Others
 Sof(Br2B)=Sof(Br4B)=1-FVAR(1)
 Sof(Br2A)=Sof(Br4A)=FVAR(1)
 Fixed Sof: N5(0.5) C61(0.5) C62(0.5) H62A(0.5) H62B(0.5) H62C(0.5)
6.a Secondary CH2 refined with riding coordinates:
 C18(H18A,H18B), C19(H19A,H19B), C44(H44A,H44B), C45(H45A,H45B)
6.b Me refined with riding coordinates:
 C8(H8A,H8B,H8C), C9(H9A,H9B,H9C), C10(H10A,H10B,H10C), C34(H34A,H34B,H34C),
 C35(H35A,H35B,H35C), C36(H36A,H36B,H36C)
6.c Aromatic/amide H refined with riding coordinates:
 C3(H3), C5(H5), C11(H11), C13(H13), C14(H14), C15(H15), C16(H16), C21(H21),
 C22(H22), C23(H23), C24(H24), C26(H26), C29(H29), C31(H31), C37(H37), C39(H39),
  C40(H40), C41(H41), C42(H42), C47(H47), C48(H48), C49(H49), C50(H50),
 C52(H52), N2(H2), N4(H4)
6.d Idealised Me refined as rotating group:
 C62(H62A,H62B,H62C)
;
_olex2_submission_special_instructions 'No special instructions were received'

loop_
_space_group_symop_operation_xyz
'x, y, z'
'-x, -y, -z'

loop_
_atom_site_label
_atom_site_type_symbol
_atom_site_fract_x
_atom_site_fract_y
_atom_site_fract_z
_atom_site_U_iso_or_equiv
_atom_site_adp_type
_atom_site_occupancy
_atom_site_site_symmetry_order
_atom_site_calc_flag
_atom_site_refinement_flags_posn
_atom_site_refinement_flags_adp
_atom_site_refinement_flags_occupancy
_atom_site_disorder_assembly
_atom_site_disorder_group
C1 C 0.6441(3) 0.1094(3) 0.4680(3) 0.0175(9) Uani 1 1 d . . . . .
C2 C 0.7456(4) 0.1131(4) 0.4484(3) 0.0207(10) Uani 1 1 d . . . . .
C3 C 0.8184(4) 0.0544(4) 0.5183(3) 0.0240(10) Uani 1 1 d . . . . .
H3 H 0.885982 0.057263 0.502927 0.029 Uiso 1 1 calc R U . . .
C4 C 0.7973(4) -0.0084(4) 0.6094(3) 0.0237(10) Uani 1 1 d . . . . .
C5 C 0.6972(4) -0.0085(4) 0.6288(3) 0.0216(10) Uani 1 1 d . . . . .
H5 H 0.679671 -0.048152 0.690223 0.026 Uiso 1 1 calc R U . . .
C6 C 0.6210(4) 0.0473(4) 0.5619(3) 0.0190(10) Uani 1 1 d . . . . .
C7 C 0.8794(4) -0.0721(4) 0.6828(4) 0.0312(12) Uani 1 1 d . . . . .
C8 C 0.9657(5) -0.0129(6) 0.6752(5) 0.0521(18) Uani 1 1 d . . . . .
H8A H 0.988324 0.011372 0.611454 0.078 Uiso 1 1 calc R U . . .
H8B H 0.944767 0.048060 0.691704 0.078 Uiso 1 1 calc R U . . .
H8C H 1.019942 -0.059568 0.717616 0.078 Uiso 1 1 calc R U . . .
C9 C 0.9214(6) -0.1705(5) 0.6611(6) 0.061(2) Uani 1 1 d . . . . .
H9A H 0.945935 -0.147371 0.598042 0.091 Uiso 1 1 calc R U . . .
H9B H 0.975803 -0.212725 0.705487 0.091 Uiso 1 1 calc R U . . .
H9C H 0.868694 -0.213232 0.666285 0.091 Uiso 1 1 calc R U . . .
C10 C 0.8426(6) -0.1105(9) 0.7798(5) 0.093(4) Uani 1 1 d . . . . .
H10A H 0.786666 -0.148591 0.782898 0.139 Uiso 1 1 calc R U . . .
H10B H 0.896066 -0.157812 0.822794 0.139 Uiso 1 1 calc R U . . .
H10C H 0.820891 -0.050184 0.796883 0.139 Uiso 1 1 calc R U . . .
C11 C 0.5218(3) 0.0501(4) 0.5916(3) 0.0185(9) Uani 1 1 d . . . . .
H11 H 0.510670 0.009682 0.654750 0.022 Uiso 1 1 calc R U . . .
C12 C 0.3461(4) 0.1246(4) 0.5639(3) 0.0214(10) Uani 1 1 d . . . . .
C13 C 0.3131(4) 0.0584(4) 0.6488(4) 0.0230(10) Uani 1 1 d . . . . .
H13 H 0.356061 -0.001502 0.688975 0.028 Uiso 1 1 calc R U . . .
C14 C 0.2168(4) 0.0814(4) 0.6736(4) 0.0274(11) Uani 1 1 d . . . . .
H14 H 0.193207 0.036389 0.730474 0.033 Uiso 1 1 calc R U . . .
C15 C 0.1555(4) 0.1694(4) 0.6159(4) 0.0296(12) Uani 1 1 d . . . . .
H15 H 0.090204 0.186004 0.633796 0.036 Uiso 1 1 calc R U . . .
C16 C 0.1889(4) 0.2339(4) 0.5317(4) 0.0269(11) Uani 1 1 d . . . . .
H16 H 0.145294 0.293389 0.491927 0.032 Uiso 1 1 calc R U . . .
C17 C 0.2847(4) 0.2135(4) 0.5042(3) 0.0212(10) Uani 1 1 d . . . . .
C18 C 0.3185(4) 0.2918(4) 0.4145(3) 0.0231(10) Uani 1 1 d . . . . .
H18A H 0.261798 0.321489 0.369006 0.028 Uiso 1 1 calc R U . . .
H18B H 0.370496 0.254513 0.388530 0.028 Uiso 1 1 calc R U . . .
C19 C 0.3598(4) 0.3832(4) 0.4281(4) 0.0249(11) Uani 1 1 d . . . . .
H19A H 0.369254 0.437506 0.366314 0.030 Uiso 1 1 calc R U . . .
H19B H 0.309483 0.415920 0.459316 0.030 Uiso 1 1 calc R U . . .
C20 C 0.4566(4) 0.3521(4) 0.4839(3) 0.0203(10) Uani 1 1 d . . . . .
C21 C 0.4574(4) 0.3121(4) 0.5812(3) 0.0236(10) Uani 1 1 d . . . . .
H21 H 0.396395 0.305129 0.611955 0.028 Uiso 1 1 calc R U . . .
C22 C 0.5456(4) 0.2825(4) 0.6332(4) 0.0261(11) Uani 1 1 d . . . . .
H22 H 0.544585 0.253556 0.699032 0.031 Uiso 1 1 calc R U . . .
C23 C 0.6354(4) 0.2951(4) 0.5897(4) 0.0279(11) Uani 1 1 d . . . . .
H23 H 0.695385 0.276949 0.625673 0.033 Uiso 1 1 calc R U . . .
C24 C 0.6375(4) 0.3344(4) 0.4932(3) 0.0225(10) Uani 1 1 d . . . . .
H24 H 0.698780 0.342279 0.462987 0.027 Uiso 1 1 calc R U . . .
C25 C 0.5484(4) 0.3620(4) 0.4413(3) 0.0190(9) Uani 1 1 d . . . . .
C26 C 0.5678(3) 0.4975(4) 0.3003(3) 0.0217(10) Uani 1 1 d . . . . .
H26 H 0.563925 0.537665 0.337805 0.026 Uiso 1 1 calc R U . . .
C27 C 0.5886(3) 0.5055(3) 0.1370(3) 0.0173(9) Uani 1 1 d . . . . .
C28 C 0.6178(3) 0.5670(4) 0.0451(3) 0.0195(10) Uani 1 1 d . . . . .
C29 C 0.6399(4) 0.6697(4) 0.0228(3) 0.0219(10) Uani 1 1 d . . . . .
H29 H 0.659067 0.708268 -0.038308 0.026 Uiso 1 1 calc R U . . .
C30 C 0.6345(4) 0.7164(4) 0.0873(3) 0.0228(10) Uani 1 1 d . . . . .
C31 C 0.6078(4) 0.6547(4) 0.1766(3) 0.0233(10) Uani 1 1 d . . . . .
H31 H 0.603890 0.684690 0.222062 0.028 Uiso 1 1 calc R U . . .
C32 C 0.5864(3) 0.5518(4) 0.2035(3) 0.0199(10) Uani 1 1 d . . . . .
C33 C 0.6627(5) 0.8264(4) 0.0613(4) 0.0340(13) Uani 1 1 d . . . . .
C34 C 0.6445(7) 0.8670(5) 0.1396(4) 0.0529(19) Uani 1 1 d . . . . .
H34A H 0.681914 0.817308 0.195870 0.079 Uiso 1 1 calc R U . . .
H34B H 0.666449 0.936117 0.120978 0.079 Uiso 1 1 calc R U . . .
H34C H 0.573662 0.873537 0.152044 0.079 Uiso 1 1 calc R U . . .
C35 C 0.7747(6) 0.8206(6) 0.0404(6) 0.057(2) Uani 1 1 d . . . . .
H35A H 0.813375 0.770946 0.095898 0.086 Uiso 1 1 calc R U . . .
H35B H 0.787151 0.796583 -0.010568 0.086 Uiso 1 1 calc R U . . .
H35C H 0.794325 0.890612 0.022854 0.086 Uiso 1 1 calc R U . . .
C36 C 0.6044(6) 0.9041(4) -0.0260(4) 0.0497(18) Uani 1 1 d . . . . .
H36A H 0.623036 0.974257 -0.041980 0.075 Uiso 1 1 calc R U . . .
H36B H 0.619439 0.881018 -0.077252 0.075 Uiso 1 1 calc R U . . .
H36C H 0.533304 0.906807 -0.014720 0.075 Uiso 1 1 calc R U . . .
C37 C 0.6351(4) 0.5237(4) -0.0239(3) 0.0212(10) Uani 1 1 d . . . . .
H37 H 0.655202 0.567353 -0.083086 0.025 Uiso 1 1 calc R U . . .
C38 C 0.6539(4) 0.3711(4) -0.0678(3) 0.0218(10) Uani 1 1 d . . . . .
C39 C 0.6729(4) 0.4244(4) -0.1609(4) 0.0287(12) Uani 1 1 d . . . . .
H39 H 0.662661 0.499253 -0.187629 0.034 Uiso 1 1 calc R U . . .
C40 C 0.7067(4) 0.3677(4) -0.2142(4) 0.0317(12) Uani 1 1 d . . . . .
H40 H 0.720788 0.403431 -0.277521 0.038 Uiso 1 1 calc R U . . .
C41 C 0.7199(5) 0.2575(4) -0.1744(4) 0.0350(13) Uani 1 1 d . . . . .
H41 H 0.742419 0.218148 -0.210817 0.042 Uiso 1 1 calc R U . . .
C42 C 0.7005(5) 0.2065(4) -0.0832(4) 0.0349(13) Uani 1 1 d . . . . .
H42 H 0.710007 0.131655 -0.057238 0.042 Uiso 1 1 calc R U . . .
C43 C 0.6673(4) 0.2606(4) -0.0270(4) 0.0283(11) Uani 1 1 d . . . . .
C44 C 0.6544(5) 0.1995(4) 0.0747(4) 0.0362(14) Uani 1 1 d . . . . .
H44A H 0.629085 0.133411 0.082806 0.043 Uiso 1 1 calc R U . . .
H44B H 0.604382 0.241542 0.098164 0.043 Uiso 1 1 calc R U . . .
C45 C 0.7525(5) 0.1721(4) 0.1329(4) 0.0410(16) Uani 1 1 d . . . . .
H45A H 0.740425 0.126270 0.197549 0.049 Uiso 1 1 calc R U . . .
H45B H 0.802077 0.130743 0.108435 0.049 Uiso 1 1 calc R U . . .
C46 C 0.7963(4) 0.2648(4) 0.1344(4) 0.0317(12) Uani 1 1 d . . . . .
C47 C 0.8537(4) 0.3210(6) 0.0615(4) 0.0452(16) Uani 1 1 d . . . . .
H47 H 0.866413 0.297972 0.011959 0.054 Uiso 1 1 calc R U . . .
C48 C 0.8916(5) 0.4069(7) 0.0591(4) 0.056(2) Uani 1 1 d . . . . .
H48 H 0.929063 0.443577 0.007947 0.067 Uiso 1 1 calc R U . . .
C49 C 0.8756(5) 0.4412(6) 0.1310(4) 0.054(2) Uani 1 1 d . . . . .
H49 H 0.901542 0.501710 0.129209 0.065 Uiso 1 1 calc R U . . .
C50 C 0.8211(4) 0.3864(5) 0.2064(4) 0.0385(14) Uani 1 1 d . . . . .
H50 H 0.810645 0.408951 0.256425 0.046 Uiso 1 1 calc R U . . .
C51 C 0.7824(4) 0.2992(4) 0.2080(3) 0.0261(11) Uani 1 1 d . . . . .
C52 C 0.7803(4) 0.1772(4) 0.3586(4) 0.0239(11) Uani 1 1 d . . . . .
H52 H 0.849977 0.169671 0.351428 0.029 Uiso 1 1 calc R U . . .
N1 N 0.7269(3) 0.2428(3) 0.2877(3) 0.0203(8) Uani 1 1 d . . . . .
N2 N 0.4455(3) 0.1046(3) 0.5379(3) 0.0185(8) Uani 1 1 d . . . . .
H2 H 0.456410 0.132627 0.478250 0.022 Uiso 1 1 calc R U . . .
N3 N 0.5558(3) 0.3995(3) 0.3413(3) 0.0189(8) Uani 1 1 d . . . . .
N4 N 0.6246(3) 0.4267(3) -0.0094(3) 0.0213(9) Uani 1 1 d . . . . .
H4 H 0.596196 0.391815 0.042237 0.026 Uiso 1 1 calc R U . . .
N5 N 0.9400(10) -0.0336(11) 0.1231(9) 0.064(3) Uiso 0.5 1 d . . P . .
O1 O 0.5726(2) 0.1588(2) 0.4057(2) 0.0189(7) Uani 1 1 d . . . . .
O2 O 0.5677(2) 0.4105(2) 0.1558(2) 0.0198(7) Uani 1 1 d . . . . .
O3 O 1.000000 0.500000 0.500000 0.067(2) Uani 1 2 d S . P . .
Fe1 Fe 0.56996(5) 0.28504(5) 0.28135(5) 0.01738(15) Uani 1 1 d . . . . .
Fe2 Fe 0.95091(6) 0.46752(7) 0.41406(7) 0.0430(2) Uani 1 1 d D . . . .
Br1 Br 0.43722(4) 0.21946(4) 0.22093(3) 0.02598(13) Uani 1 1 d . . . . .
Br2A Br 0.90991(10) 0.29427(8) 0.49297(17) 0.0495(5) Uani 0.809(5) 1 d D . P . .
Br3 Br 0.80358(5) 0.58171(5) 0.34363(5) 0.04322(17) Uani 1 1 d . . . . .
Br4A Br 1.06704(15) 0.4771(2) 0.29484(17) 0.0546(4) Uani 0.809(5) 1 d D . P . .
C61 C 0.9738(11) -0.1200(11) 0.1560(10) 0.049(3) Uiso 0.5 1 d . . P . .
C62 C 1.0078(12) -0.2331(12) 0.2064(11) 0.062(4) Uiso 0.5 1 d . . P . .
H62A H 1.042338 -0.244209 0.264391 0.092 Uiso 0.5 1 calc R U P . .
H62B H 1.053190 -0.259238 0.168045 0.092 Uiso 0.5 1 calc R U P . .
H62C H 0.950645 -0.271200 0.220249 0.092 Uiso 0.5 1 calc R U P . .
Br2B Br 0.9269(4) 0.2907(4) 0.4536(6) 0.0495(5) Uani 0.191(5) 1 d D . P . .
Br4B Br 1.0780(7) 0.4890(10) 0.3102(8) 0.0546(4) Uani 0.191(5) 1 d D . P . .

loop_
_atom_site_aniso_label
_atom_site_aniso_U_11
_atom_site_aniso_U_22
_atom_site_aniso_U_33
_atom_site_aniso_U_23
_atom_site_aniso_U_13
_atom_site_aniso_U_12
C1 0.019(2) 0.014(2) 0.020(2) -0.0079(18) -0.0001(18) -0.0009(17)
C2 0.020(2) 0.022(2) 0.020(2) -0.008(2) -0.0009(19) -0.0016(19)
C3 0.019(2) 0.027(3) 0.026(3) -0.010(2) 0.002(2) -0.004(2)
C4 0.025(3) 0.025(3) 0.020(3) -0.007(2) -0.001(2) -0.002(2)
C5 0.023(2) 0.018(2) 0.022(2) -0.005(2) 0.000(2) -0.0056(19)
C6 0.022(2) 0.016(2) 0.021(2) -0.0084(19) 0.0014(19) -0.0043(18)
C7 0.025(3) 0.035(3) 0.025(3) -0.001(2) -0.004(2) -0.009(2)
C8 0.033(3) 0.058(4) 0.047(4) 0.003(3) -0.013(3) -0.013(3)
C9 0.054(5) 0.043(4) 0.078(5) -0.020(4) -0.032(4) 0.010(3)
C10 0.039(4) 0.165(10) 0.028(4) 0.017(5) -0.008(3) -0.019(5)
C11 0.021(2) 0.016(2) 0.016(2) -0.0039(18) -0.0005(18) -0.0020(18)
C12 0.022(2) 0.021(2) 0.026(3) -0.012(2) 0.000(2) -0.0048(19)
C13 0.021(2) 0.018(2) 0.027(3) -0.006(2) 0.004(2) -0.0021(19)
C14 0.027(3) 0.023(3) 0.030(3) -0.007(2) 0.009(2) -0.007(2)
C15 0.020(3) 0.029(3) 0.036(3) -0.010(2) 0.006(2) -0.002(2)
C16 0.018(2) 0.026(3) 0.035(3) -0.010(2) -0.002(2) -0.003(2)
C17 0.022(2) 0.022(2) 0.022(2) -0.011(2) 0.0013(19) -0.0037(19)
C18 0.018(2) 0.028(3) 0.020(2) -0.007(2) -0.0011(19) 0.002(2)
C19 0.023(3) 0.018(2) 0.027(3) -0.002(2) 0.005(2) -0.0017(19)
C20 0.026(3) 0.014(2) 0.021(2) -0.0070(19) 0.000(2) -0.0020(19)
C21 0.025(3) 0.020(2) 0.027(3) -0.012(2) 0.008(2) -0.002(2)
C22 0.034(3) 0.027(3) 0.019(2) -0.011(2) 0.002(2) -0.004(2)
C23 0.030(3) 0.034(3) 0.022(3) -0.012(2) -0.004(2) -0.007(2)
C24 0.024(3) 0.026(3) 0.018(2) -0.009(2) 0.0011(19) -0.004(2)
C25 0.024(2) 0.018(2) 0.019(2) -0.0106(19) 0.0018(19) -0.0041(19)
C26 0.019(2) 0.022(2) 0.026(3) -0.012(2) 0.001(2) -0.0027(19)
C27 0.017(2) 0.015(2) 0.018(2) -0.0043(18) -0.0018(18) -0.0023(17)
C28 0.019(2) 0.019(2) 0.017(2) -0.0038(19) -0.0004(18) -0.0030(18)
C29 0.027(3) 0.017(2) 0.019(2) -0.0037(19) -0.003(2) -0.0036(19)
C30 0.027(3) 0.019(2) 0.020(2) -0.005(2) -0.002(2) -0.004(2)
C31 0.027(3) 0.020(2) 0.022(3) -0.009(2) 0.000(2) -0.003(2)
C32 0.020(2) 0.018(2) 0.020(2) -0.0060(19) 0.0008(19) -0.0014(18)
C33 0.056(4) 0.023(3) 0.027(3) -0.011(2) 0.002(3) -0.014(3)
C34 0.105(6) 0.029(3) 0.033(3) -0.016(3) 0.003(4) -0.023(4)
C35 0.059(5) 0.045(4) 0.071(5) -0.018(4) 0.011(4) -0.033(4)
C36 0.089(5) 0.017(3) 0.039(4) -0.004(3) -0.012(3) -0.010(3)
C37 0.023(3) 0.020(2) 0.018(2) -0.0041(19) -0.0021(19) -0.0033(19)
C38 0.023(2) 0.024(2) 0.022(3) -0.013(2) -0.001(2) -0.003(2)
C39 0.036(3) 0.023(3) 0.026(3) -0.012(2) -0.004(2) 0.004(2)
C40 0.045(3) 0.031(3) 0.017(3) -0.011(2) -0.005(2) 0.006(2)
C41 0.044(3) 0.033(3) 0.032(3) -0.020(3) 0.000(3) 0.002(3)
C42 0.057(4) 0.022(3) 0.030(3) -0.014(2) 0.001(3) -0.005(3)
C43 0.035(3) 0.022(3) 0.031(3) -0.013(2) 0.005(2) -0.007(2)
C44 0.057(4) 0.019(3) 0.035(3) -0.011(2) 0.018(3) -0.017(3)
C45 0.069(5) 0.025(3) 0.019(3) -0.003(2) 0.015(3) 0.006(3)
C46 0.026(3) 0.036(3) 0.019(3) -0.001(2) -0.001(2) 0.010(2)
C47 0.029(3) 0.062(4) 0.028(3) -0.002(3) 0.005(3) 0.002(3)
C48 0.029(3) 0.092(6) 0.023(3) 0.007(3) 0.003(3) -0.019(4)
C49 0.039(4) 0.072(5) 0.034(4) 0.006(3) -0.006(3) -0.032(3)
C50 0.033(3) 0.046(4) 0.030(3) -0.003(3) 0.001(2) -0.017(3)
C51 0.019(2) 0.030(3) 0.020(3) 0.001(2) 0.002(2) -0.001(2)
C52 0.016(2) 0.027(3) 0.028(3) -0.010(2) 0.005(2) -0.005(2)
N1 0.020(2) 0.023(2) 0.017(2) -0.0070(17) 0.0007(16) -0.0013(16)
N2 0.019(2) 0.0164(19) 0.020(2) -0.0057(16) 0.0037(16) -0.0036(16)
N3 0.018(2) 0.020(2) 0.018(2) -0.0074(16) 0.0008(16) -0.0017(16)
N4 0.025(2) 0.022(2) 0.019(2) -0.0086(17) 0.0004(17) -0.0046(17)
O1 0.0193(17) 0.0167(16) 0.0164(16) -0.0022(13) -0.0027(13) -0.0010(13)
O2 0.0260(18) 0.0152(16) 0.0172(16) -0.0048(13) 0.0020(14) -0.0046(13)
O3 0.064(5) 0.067(5) 0.061(5) -0.002(4) -0.023(4) -0.038(4)
Fe1 0.0194(3) 0.0156(3) 0.0160(3) -0.0046(3) 0.0005(3) -0.0032(3)
Fe2 0.0315(5) 0.0342(5) 0.0565(6) -0.0090(4) -0.0187(4) -0.0048(4)
Br1 0.0329(3) 0.0248(3) 0.0193(3) -0.0044(2) -0.0024(2) -0.0127(2)
Br2A 0.0236(5) 0.0369(4) 0.0800(12) -0.0140(5) -0.0034(6) -0.0036(3)
Br3 0.0361(3) 0.0418(3) 0.0548(4) -0.0263(3) -0.0150(3) 0.0094(3)
Br4A 0.0338(6) 0.0477(8) 0.0731(10) -0.0157(5) -0.0090(6) 0.0027(4)
Br2B 0.0236(5) 0.0369(4) 0.0800(12) -0.0140(5) -0.0034(6) -0.0036(3)
Br4B 0.0338(6) 0.0477(8) 0.0731(10) -0.0157(5) -0.0090(6) 0.0027(4)

loop_
_atom_type_symbol
_atom_type_description
_atom_type_scat_dispersion_real
_atom_type_scat_dispersion_imag
_atom_type_scat_source
C C 0.0033 0.0016 'International Tables Vol C Tables 4.2.6.8 and 6.1.1.4'
H H 0.0000 0.0000 'International Tables Vol C Tables 4.2.6.8 and 6.1.1.4'
Br Br -0.2901 2.4595 'International Tables Vol C Tables 4.2.6.8 and 6.1.1.4'
Fe Fe 0.3463 0.8444 'International Tables Vol C Tables 4.2.6.8 and 6.1.1.4'
N N 0.0061 0.0033 'International Tables Vol C Tables 4.2.6.8 and 6.1.1.4'
O O 0.0106 0.0060 'International Tables Vol C Tables 4.2.6.8 and 6.1.1.4'

loop_
_geom_angle_atom_site_label_1
_geom_angle_atom_site_label_2
_geom_angle_atom_site_label_3
_geom_angle
_geom_angle_site_symmetry_1
_geom_angle_site_symmetry_3
_geom_angle_publ_flag
C2 C1 C6 116.9(4) . . ?
O1 C1 C2 123.2(4) . . ?
O1 C1 C6 119.9(4) . . ?
C1 C2 C52 123.4(4) . . ?
C3 C2 C1 119.8(4) . . ?
C3 C2 C52 116.8(4) . . ?
C2 C3 H3 118.0 . . ?
C4 C3 C2 123.9(5) . . ?
C4 C3 H3 118.0 . . ?
C3 C4 C7 121.9(5) . . ?
C5 C4 C3 115.8(4) . . ?
C5 C4 C7 122.3(4) . . ?
C4 C5 H5 118.5 . . ?
C4 C5 C6 123.1(5) . . ?
C6 C5 H5 118.5 . . ?
C5 C6 C1 120.4(4) . . ?
C5 C6 C11 118.0(4) . . ?
C11 C6 C1 121.2(4) . . ?
C4 C7 C9 106.6(5) . . ?
C8 C7 C4 112.1(5) . . ?
C8 C7 C9 105.6(6) . . ?
C10 C7 C4 113.0(5) . . ?
C10 C7 C8 111.0(6) . . ?
C10 C7 C9 107.9(7) . . ?
C7 C8 H8A 109.5 . . ?
C7 C8 H8B 109.5 . . ?
C7 C8 H8C 109.5 . . ?
H8A C8 H8B 109.5 . . ?
H8A C8 H8C 109.5 . . ?
H8B C8 H8C 109.5 . . ?
C7 C9 H9A 109.5 . . ?
C7 C9 H9B 109.5 . . ?
C7 C9 H9C 109.5 . . ?
H9A C9 H9B 109.5 . . ?
H9A C9 H9C 109.5 . . ?
H9B C9 H9C 109.5 . . ?
C7 C10 H10A 109.5 . . ?
C7 C10 H10B 109.5 . . ?
C7 C10 H10C 109.5 . . ?
H10A C10 H10B 109.5 . . ?
H10A C10 H10C 109.5 . . ?
H10B C10 H10C 109.5 . . ?
C6 C11 H11 118.0 . . ?
N2 C11 C6 124.0(4) . . ?
N2 C11 H11 118.0 . . ?
C13 C12 N2 120.4(4) . . ?
C17 C12 C13 121.5(5) . . ?
C17 C12 N2 118.1(4) . . ?
C12 C13 H13 120.4 . . ?
C14 C13 C12 119.1(5) . . ?
C14 C13 H13 120.4 . . ?
C13 C14 H14 119.9 . . ?
C15 C14 C13 120.2(5) . . ?
C15 C14 H14 119.9 . . ?
C14 C15 H15 120.0 . . ?
C14 C15 C16 120.0(5) . . ?
C16 C15 H15 120.0 . . ?
C15 C16 H16 119.2 . . ?
C15 C16 C17 121.6(5) . . ?
C17 C16 H16 119.2 . . ?
C12 C17 C18 123.8(4) . . ?
C16 C17 C12 117.5(5) . . ?
C16 C17 C18 118.6(4) . . ?
C17 C18 H18A 109.1 . . ?
C17 C18 H18B 109.1 . . ?
C17 C18 C19 112.5(4) . . ?
H18A C18 H18B 107.8 . . ?
C19 C18 H18A 109.1 . . ?
C19 C18 H18B 109.1 . . ?
C18 C19 H19A 108.5 . . ?
C18 C19 H19B 108.5 . . ?
H19A C19 H19B 107.5 . . ?
C20 C19 C18 115.2(4) . . ?
C20 C19 H19A 108.5 . . ?
C20 C19 H19B 108.5 . . ?
C21 C20 C19 120.6(4) . . ?
C21 C20 C25 117.5(4) . . ?
C25 C20 C19 121.9(4) . . ?
C20 C21 H21 119.4 . . ?
C22 C21 C20 121.2(5) . . ?
C22 C21 H21 119.4 . . ?
C21 C22 H22 119.8 . . ?
C23 C22 C21 120.4(5) . . ?
C23 C22 H22 119.8 . . ?
C22 C23 H23 120.0 . . ?
C22 C23 C24 120.0(5) . . ?
C24 C23 H23 120.0 . . ?
C23 C24 H24 120.4 . . ?
C23 C24 C25 119.2(5) . . ?
C25 C24 H24 120.4 . . ?
C20 C25 N3 121.8(4) . . ?
C24 C25 C20 121.7(4) . . ?
C24 C25 N3 116.5(4) . . ?
C32 C26 H26 116.7 . . ?
N3 C26 H26 116.7 . . ?
N3 C26 C32 126.7(4) . . ?
C32 C27 C28 117.0(4) . . ?
O2 C27 C28 119.6(4) . . ?
O2 C27 C32 123.4(4) . . ?
C29 C28 C27 120.8(4) . . ?
C29 C28 C37 117.0(4) . . ?
C37 C28 C27 121.9(4) . . ?
C28 C29 H29 118.9 . . ?
C30 C29 C28 122.2(5) . . ?
C30 C29 H29 118.9 . . ?
C29 C30 C31 116.2(4) . . ?
C29 C30 C33 120.5(4) . . ?
C31 C30 C33 123.2(4) . . ?
C30 C31 H31 117.8 . . ?
C32 C31 C30 124.4(5) . . ?
C32 C31 H31 117.8 . . ?
C27 C32 C26 123.9(4) . . ?
C31 C32 C26 116.5(4) . . ?
C31 C32 C27 119.5(4) . . ?
C30 C33 C34 112.4(5) . . ?
C30 C33 C35 108.0(5) . . ?
C34 C33 C35 108.5(6) . . ?
C36 C33 C30 110.2(5) . . ?
C36 C33 C34 109.2(5) . . ?
C36 C33 C35 108.4(5) . . ?
C33 C34 H34A 109.5 . . ?
C33 C34 H34B 109.5 . . ?
C33 C34 H34C 109.5 . . ?
H34A C34 H34B 109.5 . . ?
H34A C34 H34C 109.5 . . ?
H34B C34 H34C 109.5 . . ?
C33 C35 H35A 109.5 . . ?
C33 C35 H35B 109.5 . . ?
C33 C35 H35C 109.5 . . ?
H35A C35 H35B 109.5 . . ?
H35A C35 H35C 109.5 . . ?
H35B C35 H35C 109.5 . . ?
C33 C36 H36A 109.5 . . ?
C33 C36 H36B 109.5 . . ?
C33 C36 H36C 109.5 . . ?
H36A C36 H36B 109.5 . . ?
H36A C36 H36C 109.5 . . ?
H36B C36 H36C 109.5 . . ?
C28 C37 H37 118.5 . . ?
N4 C37 C28 122.9(4) . . ?
N4 C37 H37 118.5 . . ?
C39 C38 C43 121.3(5) . . ?
C39 C38 N4 121.2(4) . . ?
C43 C38 N4 117.5(4) . . ?
C38 C39 H39 120.2 . . ?
C40 C39 C38 119.7(5) . . ?
C40 C39 H39 120.2 . . ?
C39 C40 H40 120.2 . . ?
C39 C40 C41 119.6(5) . . ?
C41 C40 H40 120.2 . . ?
C40 C41 H41 120.0 . . ?
C42 C41 C40 120.0(5) . . ?
C42 C41 H41 120.0 . . ?
C41 C42 H42 118.9 . . ?
C41 C42 C43 122.2(5) . . ?
C43 C42 H42 118.9 . . ?
C38 C43 C44 123.1(5) . . ?
C42 C43 C38 117.3(5) . . ?
C42 C43 C44 119.4(5) . . ?
C43 C44 H44A 109.1 . . ?
C43 C44 H44B 109.1 . . ?
C43 C44 C45 112.5(5) . . ?
H44A C44 H44B 107.8 . . ?
C45 C44 H44A 109.1 . . ?
C45 C44 H44B 109.1 . . ?
C44 C45 H45A 108.4 . . ?
C44 C45 H45B 108.4 . . ?
H45A C45 H45B 107.4 . . ?
C46 C45 C44 115.7(5) . . ?
C46 C45 H45A 108.4 . . ?
C46 C45 H45B 108.4 . . ?
C47 C46 C45 120.9(6) . . ?
C47 C46 C51 116.9(6) . . ?
C51 C46 C45 122.3(5) . . ?
C46 C47 H47 118.8 . . ?
C48 C47 C46 122.5(7) . . ?
C48 C47 H47 118.8 . . ?
C47 C48 H48 120.0 . . ?
C47 C48 C49 120.0(6) . . ?
C49 C48 H48 120.0 . . ?
C48 C49 H49 120.1 . . ?
C48 C49 C50 119.7(7) . . ?
C50 C49 H49 120.1 . . ?
C49 C50 H50 120.1 . . ?
C51 C50 C49 119.8(6) . . ?
C51 C50 H50 120.1 . . ?
C46 C51 N1 120.2(5) . . ?
C50 C51 C46 121.1(5) . . ?
C50 C51 N1 118.8(5) . . ?
C2 C52 H52 116.5 . . ?
N1 C52 C2 127.1(4) . . ?
N1 C52 H52 116.5 . . ?
C51 N1 Fe1 118.3(3) . . ?
C52 N1 C51 114.9(4) . . ?
C52 N1 Fe1 126.5(3) . . ?
C11 N2 C12 127.8(4) . . ?
C11 N2 H2 116.1 . . ?
C12 N2 H2 116.1 . . ?
C25 N3 Fe1 117.2(3) . . ?
C26 N3 C25 115.3(4) . . ?
C26 N3 Fe1 126.6(3) . . ?
C37 N4 C38 127.3(4) . . ?
C37 N4 H4 116.3 . . ?
C38 N4 H4 116.3 . . ?
C1 O1 Fe1 130.8(3) . . ?
C27 O2 Fe1 129.8(3) . . ?
Fe2 O3 Fe2 180.00(7) 2_766 . ?
N1 Fe1 Br1 130.28(11) . . ?
N3 Fe1 N1 100.78(15) . . ?
N3 Fe1 Br1 128.93(11) . . ?
O1 Fe1 N1 85.53(14) . . ?
O1 Fe1 N3 94.83(14) . . ?
O1 Fe1 O2 179.35(14) . . ?
O1 Fe1 Br1 89.71(9) . . ?
O2 Fe1 N1 94.24(14) . . ?
O2 Fe1 N3 85.80(14) . . ?
O2 Fe1 Br1 89.97(9) . . ?
O3 Fe2 Br2A 105.40(7) . . ?
O3 Fe2 Br3 111.78(5) . . ?
O3 Fe2 Br4A 111.04(6) . . ?
O3 Fe2 Br2B 117.8(2) . . ?
O3 Fe2 Br4B 102.0(2) . . ?
Br2A Fe2 Br4A 112.66(8) . . ?
Br3 Fe2 Br2A 108.00(4) . . ?
Br3 Fe2 Br4A 107.95(7) . . ?
Br2B Fe2 Br2A 16.19(19) . . ?
Br2B Fe2 Br3 109.62(13) . . ?
Br2B Fe2 Br4A 97.4(2) . . ?
Br4B Fe2 Br2A 118.0(3) . . ?
Br4B Fe2 Br3 111.4(3) . . ?
Br4B Fe2 Br4A 9.2(2) . . ?
Br4B Fe2 Br2B 103.6(3) . . ?
Br2B Br2A Fe2 79.9(5) . . ?
N5 C61 C62 173.1(17) . . ?
C61 C62 H62A 109.5 . . ?
C61 C62 H62B 109.5 . . ?
C61 C62 H62C 109.5 . . ?
H62A C62 H62B 109.5 . . ?
H62A C62 H62C 109.5 . . ?
H62B C62 H62C 109.5 . . ?
Br2A Br2B Fe2 83.9(5) . . ?

loop_
_geom_bond_atom_site_label_1
_geom_bond_atom_site_label_2
_geom_bond_distance
_geom_bond_site_symmetry_2
_geom_bond_publ_flag
C1 C2 1.415(7) . ?
C1 C6 1.442(7) . ?
C1 O1 1.307(6) . ?
C2 C3 1.405(7) . ?
C2 C52 1.455(7) . ?
C3 H3 0.9500 . ?
C3 C4 1.403(7) . ?
C4 C5 1.392(7) . ?
C4 C7 1.531(7) . ?
C5 H5 0.9500 . ?
C5 C6 1.403(7) . ?
C6 C11 1.422(7) . ?
C7 C8 1.509(8) . ?
C7 C9 1.562(9) . ?
C7 C10 1.501(9) . ?
C8 H8A 0.9800 . ?
C8 H8B 0.9800 . ?
C8 H8C 0.9800 . ?
C9 H9A 0.9800 . ?
C9 H9B 0.9800 . ?
C9 H9C 0.9800 . ?
C10 H10A 0.9800 . ?
C10 H10B 0.9800 . ?
C10 H10C 0.9800 . ?
C11 H11 0.9500 . ?
C11 N2 1.298(6) . ?
C12 C13 1.400(7) . ?
C12 C17 1.396(7) . ?
C12 N2 1.426(6) . ?
C13 H13 0.9500 . ?
C13 C14 1.389(7) . ?
C14 H14 0.9500 . ?
C14 C15 1.377(7) . ?
C15 H15 0.9500 . ?
C15 C16 1.387(8) . ?
C16 H16 0.9500 . ?
C16 C17 1.391(7) . ?
C17 C18 1.517(7) . ?
C18 H18A 0.9900 . ?
C18 H18B 0.9900 . ?
C18 C19 1.550(7) . ?
C19 H19A 0.9900 . ?
C19 H19B 0.9900 . ?
C19 C20 1.513(7) . ?
C20 C21 1.403(7) . ?
C20 C25 1.404(7) . ?
C21 H21 0.9500 . ?
C21 C22 1.388(7) . ?
C22 H22 0.9500 . ?
C22 C23 1.387(8) . ?
C23 H23 0.9500 . ?
C23 C24 1.395(7) . ?
C24 H24 0.9500 . ?
C24 C25 1.398(7) . ?
C25 N3 1.452(6) . ?
C26 H26 0.9500 . ?
C26 C32 1.443(7) . ?
C26 N3 1.295(6) . ?
C27 C28 1.441(6) . ?
C27 C32 1.417(7) . ?
C27 O2 1.310(5) . ?
C28 C29 1.410(7) . ?
C28 C37 1.425(7) . ?
C29 H29 0.9500 . ?
C29 C30 1.391(7) . ?
C30 C31 1.401(7) . ?
C30 C33 1.529(7) . ?
C31 H31 0.9500 . ?
C31 C32 1.400(7) . ?
C33 C34 1.537(8) . ?
C33 C35 1.552(9) . ?
C33 C36 1.524(8) . ?
C34 H34A 0.9800 . ?
C34 H34B 0.9800 . ?
C34 H34C 0.9800 . ?
C35 H35A 0.9800 . ?
C35 H35B 0.9800 . ?
C35 H35C 0.9800 . ?
C36 H36A 0.9800 . ?
C36 H36B 0.9800 . ?
C36 H36C 0.9800 . ?
C37 H37 0.9500 . ?
C37 N4 1.309(6) . ?
C38 C39 1.393(7) . ?
C38 C43 1.403(7) . ?
C38 N4 1.426(6) . ?
C39 H39 0.9500 . ?
C39 C40 1.383(7) . ?
C40 H40 0.9500 . ?
C40 C41 1.399(8) . ?
C41 H41 0.9500 . ?
C41 C42 1.365(8) . ?
C42 H42 0.9500 . ?
C42 C43 1.391(7) . ?
C43 C44 1.507(8) . ?
C44 H44A 0.9900 . ?
C44 H44B 0.9900 . ?
C44 C45 1.551(9) . ?
C45 H45A 0.9900 . ?
C45 H45B 0.9900 . ?
C45 C46 1.507(9) . ?
C46 C47 1.404(8) . ?
C46 C51 1.406(8) . ?
C47 H47 0.9500 . ?
C47 C48 1.357(11) . ?
C48 H48 0.9500 . ?
C48 C49 1.384(11) . ?
C49 H49 0.9500 . ?
C49 C50 1.398(8) . ?
C50 H50 0.9500 . ?
C50 C51 1.382(8) . ?
C51 N1 1.454(6) . ?
C52 H52 0.9500 . ?
C52 N1 1.287(6) . ?
N1 Fe1 2.131(4) . ?
N2 H2 0.8800 . ?
N3 Fe1 2.124(4) . ?
N4 H4 0.8800 . ?
N5 C61 1.137(18) . ?
O1 Fe1 2.052(3) . ?
O2 Fe1 2.059(3) . ?
O3 Fe2 1.7494(9) . ?
O3 Fe2 1.7493(9) 2_766 ?
Fe1 Br1 2.4967(8) . ?
Fe2 Br2A 2.3880(14) . ?
Fe2 Br3 2.3666(10) . ?
Fe2 Br4A 2.395(2) . ?
Fe2 Br2B 2.364(5) . ?
Fe2 Br4B 2.319(11) . ?
Br2A Br2B 0.670(8) . ?
C61 C62 1.47(2) . ?
C62 H62A 0.9800 . ?
C62 H62B 0.9800 . ?
C62 H62C 0.9800 . ?

loop_
_geom_torsion_atom_site_label_1
_geom_torsion_atom_site_label_2
_geom_torsion_atom_site_label_3
_geom_torsion_atom_site_label_4
_geom_torsion
_geom_torsion_site_symmetry_1
_geom_torsion_site_symmetry_2
_geom_torsion_site_symmetry_3
_geom_torsion_site_symmetry_4
_geom_torsion_publ_flag
C1 C2 C3 C4 -1.2(8) . . . . ?
C1 C2 C52 N1 4.7(8) . . . . ?
C1 C6 C11 N2 2.2(7) . . . . ?
C2 C1 C6 C5 -1.6(6) . . . . ?
C2 C1 C6 C11 171.2(4) . . . . ?
C2 C1 O1 Fe1 -20.9(6) . . . . ?
C2 C3 C4 C5 -1.1(7) . . . . ?
C2 C3 C4 C7 179.3(5) . . . . ?
C2 C52 N1 C51 177.6(5) . . . . ?
C2 C52 N1 Fe1 3.4(7) . . . . ?
C3 C2 C52 N1 -174.1(5) . . . . ?
C3 C4 C5 C6 2.0(7) . . . . ?
C3 C4 C7 C8 38.7(8) . . . . ?
C3 C4 C7 C9 -76.4(6) . . . . ?
C3 C4 C7 C10 165.2(7) . . . . ?
C4 C5 C6 C1 -0.7(7) . . . . ?
C4 C5 C6 C11 -173.7(4) . . . . ?
C5 C4 C7 C8 -140.9(6) . . . . ?
C5 C4 C7 C9 103.9(6) . . . . ?
C5 C4 C7 C10 -14.5(9) . . . . ?
C5 C6 C11 N2 175.2(4) . . . . ?
C6 C1 C2 C3 2.5(7) . . . . ?
C6 C1 C2 C52 -176.4(4) . . . . ?
C6 C1 O1 Fe1 159.3(3) . . . . ?
C6 C11 N2 C12 -170.0(4) . . . . ?
C7 C4 C5 C6 -178.4(5) . . . . ?
C12 C13 C14 C15 -1.2(8) . . . . ?
C12 C17 C18 C19 -90.4(6) . . . . ?
C13 C12 C17 C16 -0.5(7) . . . . ?
C13 C12 C17 C18 175.9(5) . . . . ?
C13 C12 N2 C11 -21.2(7) . . . . ?
C13 C14 C15 C16 1.6(8) . . . . ?
C14 C15 C16 C17 -1.5(8) . . . . ?
C15 C16 C17 C12 0.9(7) . . . . ?
C15 C16 C17 C18 -175.6(5) . . . . ?
C16 C17 C18 C19 85.8(5) . . . . ?
C17 C12 C13 C14 0.6(7) . . . . ?
C17 C12 N2 C11 156.4(5) . . . . ?
C17 C18 C19 C20 68.1(6) . . . . ?
C18 C19 C20 C21 -84.3(6) . . . . ?
C18 C19 C20 C25 95.9(5) . . . . ?
C19 C20 C21 C22 179.6(4) . . . . ?
C19 C20 C25 C24 179.1(4) . . . . ?
C19 C20 C25 N3 -2.0(7) . . . . ?
C20 C21 C22 C23 2.0(7) . . . . ?
C20 C25 N3 C26 100.5(5) . . . . ?
C20 C25 N3 Fe1 -89.3(5) . . . . ?
C21 C20 C25 C24 -0.7(7) . . . . ?
C21 C20 C25 N3 178.2(4) . . . . ?
C21 C22 C23 C24 -2.1(8) . . . . ?
C22 C23 C24 C25 0.8(7) . . . . ?
C23 C24 C25 C20 0.6(7) . . . . ?
C23 C24 C25 N3 -178.3(4) . . . . ?
C24 C25 N3 C26 -80.6(5) . . . . ?
C24 C25 N3 Fe1 89.6(4) . . . . ?
C25 C20 C21 C22 -0.6(7) . . . . ?
C27 C28 C29 C30 -0.2(7) . . . . ?
C27 C28 C37 N4 1.0(7) . . . . ?
C28 C27 C32 C26 -174.1(4) . . . . ?
C28 C27 C32 C31 2.8(7) . . . . ?
C28 C27 O2 Fe1 157.0(3) . . . . ?
C28 C29 C30 C31 1.2(7) . . . . ?
C28 C29 C30 C33 177.8(5) . . . . ?
C28 C37 N4 C38 -169.8(5) . . . . ?
C29 C28 C37 N4 174.8(5) . . . . ?
C29 C30 C31 C32 -0.3(8) . . . . ?
C29 C30 C33 C34 175.8(5) . . . . ?
C29 C30 C33 C35 -64.4(7) . . . . ?
C29 C30 C33 C36 53.8(7) . . . . ?
C30 C31 C32 C26 175.3(5) . . . . ?
C30 C31 C32 C27 -1.8(8) . . . . ?
C31 C30 C33 C34 -7.9(8) . . . . ?
C31 C30 C33 C35 111.9(6) . . . . ?
C31 C30 C33 C36 -129.9(6) . . . . ?
C32 C26 N3 C25 173.9(4) . . . . ?
C32 C26 N3 Fe1 4.7(7) . . . . ?
C32 C27 C28 C29 -1.9(7) . . . . ?
C32 C27 C28 C37 171.7(4) . . . . ?
C32 C27 O2 Fe1 -21.5(6) . . . . ?
C33 C30 C31 C32 -176.7(5) . . . . ?
C37 C28 C29 C30 -174.1(5) . . . . ?
C38 C39 C40 C41 1.0(8) . . . . ?
C38 C43 C44 C45 -91.2(6) . . . . ?
C39 C38 C43 C42 0.2(8) . . . . ?
C39 C38 C43 C44 175.7(5) . . . . ?
C39 C38 N4 C37 -18.5(8) . . . . ?
C39 C40 C41 C42 -0.7(9) . . . . ?
C40 C41 C42 C43 0.1(10) . . . . ?
C41 C42 C43 C38 0.1(9) . . . . ?
C41 C42 C43 C44 -175.6(6) . . . . ?
C42 C43 C44 C45 84.2(6) . . . . ?
C43 C38 C39 C40 -0.8(8) . . . . ?
C43 C38 N4 C37 158.7(5) . . . . ?
C43 C44 C45 C46 63.7(6) . . . . ?
C44 C45 C46 C47 -81.8(7) . . . . ?
C44 C45 C46 C51 98.4(6) . . . . ?
C45 C46 C47 C48 177.8(6) . . . . ?
C45 C46 C51 C50 -178.1(5) . . . . ?
C45 C46 C51 N1 2.0(8) . . . . ?
C46 C47 C48 C49 1.1(10) . . . . ?
C46 C51 N1 C52 98.4(6) . . . . ?
C46 C51 N1 Fe1 -86.9(5) . . . . ?
C47 C46 C51 C50 2.0(8) . . . . ?
C47 C46 C51 N1 -177.8(5) . . . . ?
C47 C48 C49 C50 0.6(10) . . . . ?
C48 C49 C50 C51 -0.8(10) . . . . ?
C49 C50 C51 C46 -0.5(9) . . . . ?
C49 C50 C51 N1 179.4(5) . . . . ?
C50 C51 N1 C52 -81.5(6) . . . . ?
C50 C51 N1 Fe1 93.2(5) . . . . ?
C51 C46 C47 C48 -2.4(9) . . . . ?
C52 C2 C3 C4 177.7(5) . . . . ?
N2 C12 C13 C14 178.1(4) . . . . ?
N2 C12 C17 C16 -178.0(4) . . . . ?
N2 C12 C17 C18 -1.7(7) . . . . ?
N3 C26 C32 C27 3.8(8) . . . . ?
N3 C26 C32 C31 -173.1(5) . . . . ?
N4 C38 C39 C40 176.3(5) . . . . ?
N4 C38 C43 C42 -177.0(5) . . . . ?
N4 C38 C43 C44 -1.5(8) . . . . ?
O1 C1 C2 C3 -177.4(4) . . . . ?
O1 C1 C2 C52 3.8(7) . . . . ?
O1 C1 C6 C5 178.3(4) . . . . ?
O1 C1 C6 C11 -8.9(7) . . . . ?
O2 C27 C28 C29 179.5(4) . . . . ?
O2 C27 C28 C37 -6.9(7) . . . . ?
O2 C27 C32 C26 4.5(7) . . . . ?
O2 C27 C32 C31 -178.7(4) . . . . ?

loop_
_twin_individual_id
_twin_individual_mass_fraction_refined
1 0.840(5)
2 0.160(5)
